data_2013403
loop_
_publ_author_name
'Baker, Robert J.'
'Bettentrup, Helga'
'Jones, Cameron'

_publ_section_title
;
 The synthesis of phosphorus heterocycles from
 tetra-<i>tert</i>-butyltetraphosphacubane
;
_journal_issue 9
_journal_name_full 'Acta Crystallographica Section C'
_journal_page_first m339
_journal_page_last m341
_journal_paper_doi 10.1107/S0108270103014501
_journal_volume 59
_journal_year 2003
_chemical_formula_iupac '(C20 H37 P4) [Ga I4]'
_chemical_formula_moiety 'C20 H37 P4 +, Ga I4 -'
_chemical_formula_sum 'C20 H37 Ga I4 P4'
_chemical_formula_weight 978.70
_chemical_name_systematic
;
4,6,7,8-tetra-tert-butyl-1,2,3-triphospha-5-
phosphoniapentacyclo[3.2.1.0^2,4^.0^3,8^]oct-6-ene
tetraiodogallate
;
_space_group_IT_number 2
_symmetry_cell_setting triclinic
_symmetry_space_group_name_Hall '-P 1'
_symmetry_space_group_name_H-M 'P -1'
_atom_sites_solution_hydrogens geom
_atom_sites_solution_primary direct
_atom_sites_solution_secondary difmap
_cell_angle_alpha 82.91(3)
_cell_angle_beta 81.28(3)
_cell_angle_gamma 83.65(3)
_cell_formula_units_Z 2
_cell_length_a 9.6290(19)
_cell_length_b 12.459(3)
_cell_length_c 13.867(3)
_cell_measurement_reflns_used 18935
_cell_measurement_temperature 150(2)
_cell_measurement_theta_max 27.48
_cell_measurement_theta_min 2.91
_cell_volume 1624.6(6)
_computing_cell_refinement 'DENZO--SMN (Otwinowski & Minor, 1997)'
_computing_data_collection 'COLLECT (Hooft, 2000)'
_computing_data_reduction DENZO--SMN
_computing_molecular_graphics 'ORTEP-3 for Windows (Farrugia, 1997)'
_computing_publication_material SHELXL97
_computing_structure_refinement 'SHELXL97 (Sheldrick, 1997)'
_computing_structure_solution 'SHELXS97 (Sheldrick, 1990)'
_diffrn_ambient_temperature 150(2)
_diffrn_measured_fraction_theta_full 0.989
_diffrn_measured_fraction_theta_max 0.989
_diffrn_measurement_device_type 'Nonius KappaCCD'
_diffrn_measurement_method '\f and \w scans to fill Ewald sphere'
_diffrn_radiation_monochromator graphite
_diffrn_radiation_source 'fine-focus sealed tube'
_diffrn_radiation_type MoK\a
_diffrn_radiation_wavelength 0.71073
_diffrn_reflns_av_R_equivalents 0.131
_diffrn_reflns_av_sigmaI/netI 0.086
_diffrn_reflns_limit_h_max 12
_diffrn_reflns_limit_h_min -12
_diffrn_reflns_limit_k_max 16
_diffrn_reflns_limit_k_min -16
_diffrn_reflns_limit_l_max 17
_diffrn_reflns_limit_l_min -17
_diffrn_reflns_number 25682
_diffrn_reflns_theta_full 27.48
_diffrn_reflns_theta_max 27.48
_diffrn_reflns_theta_min 2.99
_diffrn_standards_decay_% 0
_diffrn_standards_number 0
_exptl_absorpt_coefficient_mu 4.852
_exptl_absorpt_correction_T_max 0.712
_exptl_absorpt_correction_T_min 0.471
_exptl_absorpt_correction_type multi-scan
_exptl_absorpt_process_details '(SORTAV; Blessing, 1995)'
_exptl_crystal_colour yellow
_exptl_crystal_density_diffrn 2.001
_exptl_crystal_density_method 'not measured'
_exptl_crystal_description 'cut plate'
_exptl_crystal_F_000 920
_exptl_crystal_size_max 0.15
_exptl_crystal_size_mid 0.15
_exptl_crystal_size_min 0.07
_refine_diff_density_max 2.15
_refine_diff_density_min -2.69
_refine_ls_extinction_method none
_refine_ls_goodness_of_fit_ref 1.042
_refine_ls_hydrogen_treatment mixed
_refine_ls_matrix_type full
_refine_ls_number_parameters 277
_refine_ls_number_reflns 7382
_refine_ls_number_restraints 1
_refine_ls_restrained_S_all 1.042
_refine_ls_R_factor_all 0.0772
_refine_ls_R_factor_gt 0.0571
_refine_ls_shift/su_max 0.001
_refine_ls_shift/su_mean 0.000
_refine_ls_structure_factor_coef Fsqd
_refine_ls_weighting_details 'calc w=1/[\s^2^(Fo^2^)+(0.067P)^2^+4.243P] where P=(Fo^2^+2Fc^2^)/3'
_refine_ls_weighting_scheme calc
_refine_ls_wR_factor_gt 0.137
_refine_ls_wR_factor_ref 0.151
_reflns_number_gt 5661
_reflns_number_total 7382
_reflns_threshold_expression I>2\s(I)
_cod_data_source_file bm1533.cif
_cod_data_source_block I
_cod_depositor_comments
;
The following automatic conversions were performed:
'_geom_bond_publ_flag' value 'Yes' changed to 'yes' according to
'/home/saulius/struct/CIF-dictionaries/cif_core.dic' dictionary named
'cif_core.dic' version 2.4.1 from 2010-06-29 (16
times).

'_geom_bond_publ_flag' value 'No' changed to 'no' according to
'/home/saulius/struct/CIF-dictionaries/cif_core.dic' dictionary named
'cif_core.dic' version 2.4.1 from 2010-06-29 (52 times).

Automatic conversion script
Id: cif_fix_enum 1527 2010-12-29 10:47:43Z saulius 

The following automatic conversions were performed:

'_geom_bond_publ_flag' value 'Yes' changed to 'yes' according to
/home/saulius/struct/CIF-dictionaries/cif_core.dic dictionary named
'cif_core.dic' version 2.4.1 from 2010-06-29 (16
times).

'_geom_bond_publ_flag' value 'No' changed to 'no' according
to /home/saulius/struct/CIF-dictionaries/cif_core.dic dictionary
named 'cif_core.dic' version 2.4.1 from 2010-06-29 (52
times).

'_geom_angle_publ_flag' value 'Yes' changed to 'yes'
according to /home/saulius/struct/CIF-dictionaries/cif_core.dic
dictionary named 'cif_core.dic' version 2.4.1 from 2010-06-29 (39
times).

'_geom_angle_publ_flag' value 'No' changed to 'no' according
to /home/saulius/struct/CIF-dictionaries/cif_core.dic dictionary
named 'cif_core.dic' version 2.4.1 from 2010-06-29 (96
times).

'_geom_torsion_publ_flag' value 'No' changed to 'no'
according to /home/saulius/struct/CIF-dictionaries/cif_core.dic
dictionary named 'cif_core.dic' version 2.4.1 from 2010-06-29 (83
times).

Automatic conversion script
Id: cif_fix_values 1715 2011-07-08 13:25:40Z adriana 
;
_cod_original_sg_symbol_H-M P-1
_cod_database_code 2013403
_cod_database_fobs_code 2013403

loop_
_symmetry_equiv_pos_as_xyz
'x, y, z'
'-x, -y, -z'

loop_
_atom_site_label
_atom_site_fract_x
_atom_site_fract_y
_atom_site_fract_z
_atom_site_U_iso_or_equiv
_atom_site_adp_type
_atom_site_calc_flag
_atom_site_refinement_flags
_atom_site_occupancy
_atom_site_disorder_assembly
_atom_site_disorder_group
_atom_site_type_symbol
I1 0.06047(5) 0.85582(4) 0.26162(4) 0.03642(14) Uani d . 1 . . I
I2 0.32581(6) 0.57923(5) 0.20991(6) 0.0664(2) Uani d . 1 . . I
I3 0.46260(5) 0.88334(5) 0.10629(3) 0.04253(16) Uani d . 1 . . I
I4 0.42185(5) 0.78986(4) 0.40124(3) 0.03937(15) Uani d . 1 . . I
Ga1 0.31709(7) 0.77685(6) 0.24522(5) 0.02456(17) Uani d . 1 . . Ga
P1 0.07153(18) 0.84752(15) 0.57320(12) 0.0280(4) Uani d . 1 . . P
P2 0.04906(18) 0.68298(16) 0.53638(12) 0.0310(4) Uani d . 1 . . P
P3 0.22702(16) 0.75207(13) 0.66427(11) 0.0226(3) Uani d . 1 . . P
P4 -0.02632(16) 0.67533(13) 0.73010(11) 0.0205(3) Uani d D 1 . . P
C1 -0.0771(6) 0.7636(5) 0.6252(4) 0.0220(12) Uani d . 1 . . C
C2 0.1318(6) 0.6310(5) 0.6555(4) 0.0229(12) Uani d . 1 . . C
C3 0.1451(7) 0.7832(5) 0.7910(4) 0.0221(12) Uani d . 1 . . C
C4 0.0230(7) 0.7377(5) 0.8288(4) 0.0227(12) Uani d . 1 . . C
C5 -0.2302(7) 0.8086(6) 0.6138(5) 0.0277(14) Uani d . 1 . . C
C6 -0.2347(8) 0.8682(7) 0.5109(6) 0.0450(19) Uani d . 1 . . C
H6A -0.3307 0.8924 0.5025 0.067 Uiso calc R 1 . . H
H6B -0.1956 0.8198 0.4628 0.067 Uiso calc R 1 . . H
H6C -0.1805 0.9297 0.5027 0.067 Uiso calc R 1 . . H
C7 -0.3242(7) 0.7149(6) 0.6265(6) 0.0345(16) Uani d . 1 . . C
H7A -0.3235 0.6768 0.6911 0.052 Uiso calc R 1 . . H
H7B -0.2890 0.6658 0.5784 0.052 Uiso calc R 1 . . H
H7C -0.4190 0.7433 0.6182 0.052 Uiso calc R 1 . . H
C8 -0.2828(8) 0.8856(7) 0.6898(6) 0.044(2) Uani d . 1 . . C
H8A -0.3757 0.9177 0.6802 0.067 Uiso calc R 1 . . H
H8B -0.2202 0.9417 0.6836 0.067 Uiso calc R 1 . . H
H8C -0.2861 0.8465 0.7542 0.067 Uiso calc R 1 . . H
C9 0.2115(7) 0.5172(5) 0.6703(5) 0.0313(15) Uani d . 1 . . C
C10 0.1171(9) 0.4318(7) 0.6586(8) 0.056(3) Uani d . 1 . . C
H10A 0.1659 0.3609 0.6699 0.084 Uiso calc R 1 . . H
H10B 0.0927 0.4422 0.5933 0.084 Uiso calc R 1 . . H
H10C 0.0328 0.4380 0.7052 0.084 Uiso calc R 1 . . H
C11 0.3435(9) 0.5123(7) 0.5934(6) 0.047(2) Uani d . 1 . . C
H11A 0.4025 0.5668 0.6018 0.071 Uiso calc R 1 . . H
H11B 0.3163 0.5254 0.5289 0.071 Uiso calc R 1 . . H
H11C 0.3945 0.4419 0.6014 0.071 Uiso calc R 1 . . H
C12 0.2548(8) 0.4974(6) 0.7718(5) 0.0404(17) Uani d . 1 . . C
H12A 0.1722 0.5013 0.8201 0.061 Uiso calc R 1 . . H
H12B 0.3146 0.5516 0.7795 0.061 Uiso calc R 1 . . H
H12C 0.3051 0.4267 0.7802 0.061 Uiso calc R 1 . . H
C13 0.2416(7) 0.8565(5) 0.8293(5) 0.0272(14) Uani d . 1 . . C
C14 0.2933(7) 0.9408(6) 0.7443(5) 0.0357(16) Uani d . 1 . . C
H14A 0.3536 0.9861 0.7667 0.054 Uiso calc R 1 . . H
H14B 0.2137 0.9848 0.7221 0.054 Uiso calc R 1 . . H
H14C 0.3450 0.9039 0.6913 0.054 Uiso calc R 1 . . H
C15 0.3681(7) 0.7807(6) 0.8598(6) 0.0372(17) Uani d . 1 . . C
H15A 0.4082 0.7388 0.8069 0.056 Uiso calc R 1 . . H
H15B 0.3372 0.7327 0.9167 0.056 Uiso calc R 1 . . H
H15C 0.4379 0.8231 0.8746 0.056 Uiso calc R 1 . . H
C16 0.1758(7) 0.9226(6) 0.9143(5) 0.0325(15) Uani d . 1 . . C
H16A 0.1429 0.8740 0.9704 0.049 Uiso calc R 1 . . H
H16B 0.0979 0.9710 0.8947 0.049 Uiso calc R 1 . . H
H16C 0.2454 0.9639 0.9310 0.049 Uiso calc R 1 . . H
C17 -0.0675(7) 0.7289(6) 0.9314(5) 0.0307(15) Uani d . 1 . . C
C18 -0.1839(10) 0.6535(7) 0.9350(6) 0.046(2) Uani d . 1 . . C
H18A -0.1425 0.5842 0.9161 0.069 Uiso calc R 1 . . H
H18B -0.2486 0.6849 0.8907 0.069 Uiso calc R 1 . . H
H18C -0.2335 0.6442 1.0006 0.069 Uiso calc R 1 . . H
C19 -0.1423(8) 0.8414(7) 0.9559(6) 0.0413(18) Uani d . 1 . . C
H19A -0.2030 0.8689 0.9078 0.062 Uiso calc R 1 . . H
H19B -0.0728 0.8911 0.9554 0.062 Uiso calc R 1 . . H
H19C -0.1974 0.8336 1.0198 0.062 Uiso calc R 1 . . H
C20 0.0272(10) 0.6783(7) 1.0085(5) 0.045(2) Uani d . 1 . . C
H20A -0.0279 0.6731 1.0724 0.068 Uiso calc R 1 . . H
H20B 0.1023 0.7233 1.0079 0.068 Uiso calc R 1 . . H
H20C 0.0664 0.6071 0.9934 0.068 Uiso calc R 1 . . H
H4 -0.114(6) 0.598(4) 0.756(4) 0.025 Uiso d D 1 . . H

loop_
_atom_site_aniso_label
_atom_site_aniso_U_11
_atom_site_aniso_U_22
_atom_site_aniso_U_33
_atom_site_aniso_U_12
_atom_site_aniso_U_13
_atom_site_aniso_U_23
I1 0.0210(2) 0.0424(3) 0.0447(3) 0.00242(19) -0.00730(19) -0.0019(2)
I2 0.0357(3) 0.0322(3) 0.1383(7) -0.0013(2) -0.0245(4) -0.0235(3)
I3 0.0358(3) 0.0684(4) 0.0254(2) -0.0226(2) -0.00118(19) -0.0007(2)
I4 0.0297(3) 0.0602(3) 0.0272(2) 0.0022(2) -0.00935(19) 0.0003(2)
Ga1 0.0176(3) 0.0277(4) 0.0287(4) -0.0029(3) -0.0049(3) -0.0014(3)
P1 0.0191(8) 0.0363(9) 0.0293(8) -0.0060(7) -0.0070(7) 0.0006(7)
P2 0.0228(9) 0.0468(11) 0.0264(8) 0.0010(8) -0.0067(7) -0.0158(8)
P3 0.0144(7) 0.0311(9) 0.0238(8) -0.0012(6) -0.0031(6) -0.0088(6)
P4 0.0143(7) 0.0245(8) 0.0240(7) -0.0010(6) -0.0034(6) -0.0076(6)
C1 0.012(3) 0.026(3) 0.029(3) 0.000(2) -0.004(2) -0.008(2)
C2 0.017(3) 0.029(3) 0.024(3) 0.001(2) -0.004(2) -0.009(2)
C3 0.023(3) 0.021(3) 0.024(3) 0.002(2) -0.008(2) -0.008(2)
C4 0.023(3) 0.023(3) 0.023(3) 0.001(2) -0.004(2) -0.007(2)
C5 0.018(3) 0.035(4) 0.031(3) -0.001(3) -0.009(3) -0.002(3)
C6 0.027(4) 0.057(5) 0.052(5) -0.003(4) -0.014(3) 0.003(4)
C7 0.017(3) 0.037(4) 0.051(4) -0.004(3) -0.009(3) -0.008(3)
C8 0.029(4) 0.046(5) 0.063(5) 0.009(3) -0.015(4) -0.024(4)
C9 0.020(3) 0.031(4) 0.045(4) 0.006(3) -0.006(3) -0.017(3)
C10 0.035(4) 0.034(4) 0.107(8) -0.003(4) -0.012(5) -0.032(5)
C11 0.045(5) 0.047(5) 0.047(4) 0.018(4) 0.001(4) -0.020(4)
C12 0.038(4) 0.036(4) 0.044(4) 0.012(3) -0.011(3) -0.002(3)
C13 0.022(3) 0.034(4) 0.031(3) -0.002(3) -0.008(3) -0.018(3)
C14 0.026(4) 0.039(4) 0.046(4) -0.002(3) -0.009(3) -0.021(3)
C15 0.026(4) 0.049(4) 0.041(4) 0.004(3) -0.013(3) -0.020(3)
C16 0.023(3) 0.038(4) 0.041(4) 0.002(3) -0.009(3) -0.020(3)
C17 0.032(4) 0.037(4) 0.021(3) -0.001(3) 0.001(3) -0.007(3)
C18 0.056(5) 0.046(5) 0.037(4) -0.022(4) 0.009(4) -0.011(3)
C19 0.031(4) 0.048(5) 0.043(4) -0.002(3) 0.010(3) -0.020(4)
C20 0.061(6) 0.049(5) 0.022(3) 0.001(4) -0.002(3) -0.004(3)

loop_
_atom_type_symbol
_atom_type_description
_atom_type_scat_dispersion_real
_atom_type_scat_dispersion_imag
_atom_type_scat_source
C C 0.0033 0.0016 'International Tables Vol C Tables 4.2.6.8 and 6.1.1.4'
H H 0.0000 0.0000 'International Tables Vol C Tables 4.2.6.8 and 6.1.1.4'
P P 0.1023 0.0942 'International Tables Vol C Tables 4.2.6.8 and 6.1.1.4'
Ga Ga 0.2307 1.6083 'International Tables Vol C Tables 4.2.6.8 and 6.1.1.4'
I I -0.4742 1.8119 'International Tables Vol C Tables 4.2.6.8 and 6.1.1.4'

loop_
_geom_angle_atom_site_label_1
_geom_angle_atom_site_label_2
_geom_angle_atom_site_label_3
_geom_angle
_geom_angle_publ_flag
I3 Ga1 I1 110.29(4) yes
I3 Ga1 I4 106.99(3) yes
I1 Ga1 I4 110.60(4) yes
I3 Ga1 I2 109.85(4) yes
I1 Ga1 I2 107.91(4) yes
I4 Ga1 I2 111.21(4) yes
C1 P1 P2 54.46(19) yes
C1 P1 P3 94.8(2) yes
P2 P1 P3 81.26(9) yes
C1 P2 C2 81.5(3) yes
C1 P2 P1 53.5(2) yes
C2 P2 P1 85.4(2) yes
C2 P3 C3 98.9(3) yes
C2 P3 P1 86.2(2) yes
C3 P3 P1 100.8(2) yes
C2 P4 C4 107.6(3) yes
C2 P4 C1 88.8(3) yes
C4 P4 C1 117.7(3) yes
C2 P4 H4 113(3) yes
C4 P4 H4 116(3) yes
C1 P4 H4 110(3) yes
C5 C1 P4 124.4(4) yes
C5 C1 P1 119.8(5) yes
P4 C1 P1 108.4(3) yes
C5 C1 P2 126.6(4) yes
P4 C1 P2 92.2(3) yes
P1 C1 P2 72.1(2) yes
C9 C2 P4 124.3(5) yes
C9 C2 P3 118.2(4) yes
P4 C2 P3 95.5(3) yes
C9 C2 P2 122.1(4) yes
P4 C2 P2 91.2(3) yes
P3 C2 P2 98.9(3) yes
C4 C3 C13 135.0(5) yes
C4 C3 P3 116.6(4) yes
C13 C3 P3 108.3(4) yes
C3 C4 C17 134.0(5) yes
C3 C4 P4 105.7(4) yes
C17 C4 P4 120.3(5) yes
C8 C5 C6 110.0(6) no
C8 C5 C7 110.1(6) no
C6 C5 C7 108.2(6) no
C8 C5 C1 109.1(5) no
C6 C5 C1 109.6(5) no
C7 C5 C1 109.8(5) no
C5 C6 H6A 109.5 no
C5 C6 H6B 109.5 no
H6A C6 H6B 109.5 no
C5 C6 H6C 109.5 no
H6A C6 H6C 109.5 no
H6B C6 H6C 109.5 no
C5 C7 H7A 109.5 no
C5 C7 H7B 109.5 no
H7A C7 H7B 109.5 no
C5 C7 H7C 109.5 no
H7A C7 H7C 109.5 no
H7B C7 H7C 109.5 no
C5 C8 H8A 109.5 no
C5 C8 H8B 109.5 no
H8A C8 H8B 109.5 no
C5 C8 H8C 109.5 no
H8A C8 H8C 109.5 no
H8B C8 H8C 109.5 no
C10 C9 C12 109.2(7) no
C10 C9 C11 110.4(6) no
C12 C9 C11 109.3(6) no
C10 C9 C2 109.7(6) no
C12 C9 C2 110.0(5) no
C11 C9 C2 108.2(6) no
C9 C10 H10A 109.5 no
C9 C10 H10B 109.5 no
H10A C10 H10B 109.5 no
C9 C10 H10C 109.5 no
H10A C10 H10C 109.5 no
H10B C10 H10C 109.5 no
C9 C11 H11A 109.5 no
C9 C11 H11B 109.5 no
H11A C11 H11B 109.5 no
C9 C11 H11C 109.5 no
H11A C11 H11C 109.5 no
H11B C11 H11C 109.5 no
C9 C12 H12A 109.5 no
C9 C12 H12B 109.5 no
H12A C12 H12B 109.5 no
C9 C12 H12C 109.5 no
H12A C12 H12C 109.5 no
H12B C12 H12C 109.5 no
C15 C13 C16 109.6(5) no
C15 C13 C14 109.5(6) no
C16 C13 C14 105.5(6) no
C15 C13 C3 106.0(5) no
C16 C13 C3 117.6(5) no
C14 C13 C3 108.5(5) no
C13 C14 H14A 109.5 no
C13 C14 H14B 109.5 no
H14A C14 H14B 109.5 no
C13 C14 H14C 109.5 no
H14A C14 H14C 109.5 no
H14B C14 H14C 109.5 no
C13 C15 H15A 109.5 no
C13 C15 H15B 109.5 no
H15A C15 H15B 109.5 no
C13 C15 H15C 109.5 no
H15A C15 H15C 109.5 no
H15B C15 H15C 109.5 no
C13 C16 H16A 109.5 no
C13 C16 H16B 109.5 no
H16A C16 H16B 109.5 no
C13 C16 H16C 109.5 no
H16A C16 H16C 109.5 no
H16B C16 H16C 109.5 no
C18 C17 C20 107.1(6) no
C18 C17 C4 110.8(5) no
C20 C17 C4 109.0(6) no
C18 C17 C19 106.7(6) no
C20 C17 C19 112.0(6) no
C4 C17 C19 111.3(6) no
C17 C18 H18A 109.5 no
C17 C18 H18B 109.5 no
H18A C18 H18B 109.5 no
C17 C18 H18C 109.5 no
H18A C18 H18C 109.5 no
H18B C18 H18C 109.5 no
C17 C19 H19A 109.5 no
C17 C19 H19B 109.5 no
H19A C19 H19B 109.5 no
C17 C19 H19C 109.5 no
H19A C19 H19C 109.5 no
H19B C19 H19C 109.5 no
C17 C20 H20A 109.5 no
C17 C20 H20B 109.5 no
H20A C20 H20B 109.5 no
C17 C20 H20C 109.5 no
H20A C20 H20C 109.5 no
H20B C20 H20C 109.5 no

loop_
_geom_bond_atom_site_label_1
_geom_bond_atom_site_label_2
_geom_bond_site_symmetry_2
_geom_bond_distance
_geom_bond_publ_flag
I1 Ga1 . 2.5442(11) yes
I2 Ga1 . 2.5590(10) yes
I3 Ga1 . 2.5290(12) yes
I4 Ga1 . 2.5513(10) yes
P1 C1 . 1.869(6) yes
P1 P2 . 2.214(3) yes
P1 P3 . 2.249(2) yes
P2 C1 . 1.893(6) yes
P2 C2 . 1.950(6) yes
P3 C2 . 1.875(6) yes
P3 C3 . 1.882(6) yes
P4 C2 . 1.781(6) yes
P4 C4 . 1.801(6) yes
P4 C1 . 1.807(7) yes
P4 H4 . 1.33(2) yes
C1 C5 . 1.542(8) no
C2 C9 . 1.542(9) no
C3 C4 . 1.366(9) yes
C3 C13 . 1.561(8) no
C4 C17 . 1.550(9) no
C5 C8 . 1.507(10) no
C5 C6 . 1.529(10) no
C5 C7 . 1.533(9) no
C6 H6A . 0.9600 no
C6 H6B . 0.9600 no
C6 H6C . 0.9600 no
C7 H7A . 0.9600 no
C7 H7B . 0.9600 no
C7 H7C . 0.9600 no
C8 H8A . 0.9600 no
C8 H8B . 0.9600 no
C8 H8C . 0.9600 no
C9 C10 . 1.511(10) no
C9 C12 . 1.512(10) no
C9 C11 . 1.531(10) no
C10 H10A . 0.9600 no
C10 H10B . 0.9600 no
C10 H10C . 0.9600 no
C11 H11A . 0.9600 no
C11 H11B . 0.9600 no
C11 H11C . 0.9600 no
C12 H12A . 0.9600 no
C12 H12B . 0.9600 no
C12 H12C . 0.9600 no
C13 C15 . 1.535(10) no
C13 C16 . 1.539(8) no
C13 C14 . 1.540(10) no
C14 H14A . 0.9600 no
C14 H14B . 0.9600 no
C14 H14C . 0.9600 no
C15 H15A . 0.9600 no
C15 H15B . 0.9600 no
C15 H15C . 0.9600 no
C16 H16A . 0.9600 no
C16 H16B . 0.9600 no
C16 H16C . 0.9600 no
C17 C18 . 1.531(10) no
C17 C20 . 1.542(11) no
C17 C19 . 1.555(10) no
C18 H18A . 0.9600 no
C18 H18B . 0.9600 no
C18 H18C . 0.9600 no
C19 H19A . 0.9600 no
C19 H19B . 0.9600 no
C19 H19C . 0.9600 no
C20 H20A . 0.9600 no
C20 H20B . 0.9600 no
C20 H20C . 0.9600 no

loop_
_geom_torsion_atom_site_label_1
_geom_torsion_atom_site_label_2
_geom_torsion_atom_site_label_3
_geom_torsion_atom_site_label_4
_geom_torsion
_geom_torsion_publ_flag
P3 P1 P2 C1 102.4(2) no
C1 P1 P2 C2 -82.9(3) no
P3 P1 P2 C2 19.49(19) no
C1 P1 P3 C2 32.6(3) no
P2 P1 P3 C2 -20.28(19) no
C1 P1 P3 C3 -65.7(3) no
P2 P1 P3 C3 -118.6(2) no
C2 P4 C1 C5 158.2(5) no
C4 P4 C1 C5 -92.5(5) no
C2 P4 C1 P1 -52.1(3) no
C4 P4 C1 P1 57.2(4) no
C2 P4 C1 P2 19.7(3) no
C4 P4 C1 P2 129.1(3) no
P2 P1 C1 C5 -122.4(5) no
P3 P1 C1 C5 161.9(4) no
P2 P1 C1 P4 86.3(3) no
P3 P1 C1 P4 10.6(3) no
P3 P1 C1 P2 -75.67(16) no
C2 P2 C1 C5 -155.2(6) no
P1 P2 C1 C5 114.2(6) no
C2 P2 C1 P4 -18.1(3) no
P1 P2 C1 P4 -108.7(3) no
C2 P2 C1 P1 90.5(2) no
C4 P4 C2 C9 91.0(6) no
C1 P4 C2 C9 -150.3(5) no
C4 P4 C2 P3 -38.8(3) no
C1 P4 C2 P3 79.9(3) no
C4 P4 C2 P2 -137.8(3) no
C1 P4 C2 P2 -19.1(3) no
C3 P3 C2 C9 -102.5(5) no
P1 P3 C2 C9 157.2(5) no
C3 P3 C2 P4 31.5(3) no
P1 P3 C2 P4 -68.9(2) no
C3 P3 C2 P2 123.5(3) no
P1 P3 C2 P2 23.2(2) no
C1 P2 C2 C9 151.2(6) no
P1 P2 C2 C9 -155.1(5) no
C1 P2 C2 P4 18.4(3) no
P1 P2 C2 P4 72.1(2) no
C1 P2 C2 P3 -77.3(3) no
P1 P2 C2 P3 -23.6(2) no
C2 P3 C3 C4 -17.1(5) no
P1 P3 C3 C4 70.6(5) no
C2 P3 C3 C13 161.5(4) no
P1 P3 C3 C13 -110.8(4) no
C13 C3 C4 C17 -7.4(13) no
P3 C3 C4 C17 170.7(6) no
C13 C3 C4 P4 174.6(6) no
P3 C3 C4 P4 -7.3(6) no
C2 P4 C4 C3 31.7(5) no
C1 P4 C4 C3 -66.5(5) no
C2 P4 C4 C17 -146.7(5) no
C1 P4 C4 C17 115.1(5) no
P4 C1 C5 C8 66.6(7) no
P1 C1 C5 C8 -79.9(7) no
P2 C1 C5 C8 -169.0(5) no
P4 C1 C5 C6 -173.0(5) no
P1 C1 C5 C6 40.5(7) no
P2 C1 C5 C6 -48.5(8) no
P4 C1 C5 C7 -54.2(7) no
P1 C1 C5 C7 159.3(5) no
P2 C1 C5 C7 70.2(7) no
P4 C2 C9 C10 61.1(8) no
P3 C2 C9 C10 -179.1(6) no
P2 C2 C9 C10 -56.1(8) no
P4 C2 C9 C12 -59.0(7) no
P3 C2 C9 C12 60.8(7) no
P2 C2 C9 C12 -176.3(5) no
P4 C2 C9 C11 -178.4(5) no
P3 C2 C9 C11 -58.6(7) no
P2 C2 C9 C11 64.3(7) no
C4 C3 C13 C15 101.7(8) no
P3 C3 C13 C15 -76.5(6) no
C4 C3 C13 C16 -21.3(11) no
P3 C3 C13 C16 160.5(5) no
C4 C3 C13 C14 -140.9(7) no
P3 C3 C13 C14 40.9(6) no
C3 C4 C17 C18 -171.7(7) no
P4 C4 C17 C18 6.1(8) no
C3 C4 C17 C20 -54.1(10) no
P4 C4 C17 C20 123.7(6) no
C3 C4 C17 C19 69.8(10) no
P4 C4 C17 C19 -112.3(6) no
